data_7127005
loop_
_publ_author_name
'Butera, Roberto'
'Shrinidhi, Annadka'
'Kurpiewska, Katarzyna'
'Kalinowska-T\/lu\'scik, Justyna'
'D\"omling, Alexander'

_publ_section_title
;
 Fourfold symmetric MCR's <i>via</i> the tetraisocyanide
 1,3-diisocyano-2,2-bis(isocyanomethyl)propane.
;
_journal_issue 73
_journal_name_full 'Chemical communications (Cambridge, England)'
_journal_page_first 10662
_journal_page_last 10665
_journal_paper_doi 10.1039/d0cc04522e
_journal_volume 56
_journal_year 2020
_chemical_formula_moiety 'C53 H60 N8 O12, 3(C D4 O)'
_chemical_formula_sum 'C56 H60 D12 N8 O15'
_chemical_formula_weight 1109.29
_space_group_IT_number 2
_space_group_name_Hall '-P 1'
_space_group_name_H-M_alt 'P -1'
_symmetry_cell_setting triclinic
_symmetry_Int_Tables_number 2
_symmetry_space_group_name_Hall '-P 1'
_symmetry_space_group_name_H-M 'P -1'
_atom_sites_solution_hydrogens mixed
_audit_creation_date 2020-03-12T21:03:02-00:00
_audit_creation_method 'WinGX routine CIF_UPDATE'
_audit_update_record
;
2020-05-06 deposited with the CCDC.	2020-08-04 downloaded from the CCDC.
;
_cell_angle_alpha 79.6540(10)
_cell_angle_beta 84.5100(10)
_cell_angle_gamma 75.8100(10)
_cell_formula_units_Z 2
_cell_length_a 10.20360(10)
_cell_length_b 14.44280(10)
_cell_length_c 19.76140(10)
_cell_measurement_reflns_used 63705
_cell_measurement_temperature 100(2)
_cell_measurement_theta_max 76.353
_cell_measurement_theta_min 3.185
_cell_volume 2773.37(4)
_computing_cell_refinement 'CrysAlisPro 1.171.40.67a (Rigaku OD, 2019)'
_computing_data_collection 'CrysAlisPro 1.171.40.67a (Rigaku OD, 2019)'
_computing_data_reduction 'CrysAlisPro 1.171.40.67a (Rigaku OD, 2019)'
_computing_structure_refinement 'SHELXL-2018/1 (Sheldrick, 2018)'
_diffrn_ambient_environment N~2~
_diffrn_ambient_temperature 100(2)
_diffrn_detector 'Hybrid Pixel Array Detector'
_diffrn_detector_area_resol_mean 10
_diffrn_detector_type HyPix
_diffrn_measured_fraction_theta_full 0.998
_diffrn_measured_fraction_theta_max 0.961
_diffrn_measurement_device 'four-circle diffractometer'
_diffrn_measurement_device_type 'XtaLAB Synergy, Dualflex, HyPix'
_diffrn_measurement_method '\w scans'
_diffrn_orient_matrix_type 'CrysAlisPro convention (1999,Acta A55,543-557)'
_diffrn_orient_matrix_UB_11 -0.0141075
_diffrn_orient_matrix_UB_12 0.0941626
_diffrn_orient_matrix_UB_13 0.0292046
_diffrn_orient_matrix_UB_21 -0.0030906
_diffrn_orient_matrix_UB_22 0.0574111
_diffrn_orient_matrix_UB_23 -0.0737275
_diffrn_orient_matrix_UB_31 -0.1552934
_diffrn_orient_matrix_UB_32 0.0163703
_diffrn_orient_matrix_UB_33 0.0031312
_diffrn_radiation_monochromator mirror
_diffrn_radiation_probe x-ray
_diffrn_radiation_type CuK\a
_diffrn_radiation_wavelength 1.54184
_diffrn_reflns_av_R_equivalents 0.0425
_diffrn_reflns_av_unetI/netI 0.0433
_diffrn_reflns_Laue_measured_fraction_full 0.998
_diffrn_reflns_Laue_measured_fraction_max 0.961
_diffrn_reflns_limit_h_max 11
_diffrn_reflns_limit_h_min -12
_diffrn_reflns_limit_k_max 18
_diffrn_reflns_limit_k_min -18
_diffrn_reflns_limit_l_max 24
_diffrn_reflns_limit_l_min -24
_diffrn_reflns_number 89827
_diffrn_reflns_point_group_measured_fraction_full 0.998
_diffrn_reflns_point_group_measured_fraction_max 0.961
_diffrn_reflns_theta_full 67.684
_diffrn_reflns_theta_max 77.619
_diffrn_reflns_theta_min 2.276
_diffrn_source 'micro-focus sealed X-ray tube'
_diffrn_source_type 'PhotonJet (Cu) X-ray Source'
_exptl_absorpt_coefficient_mu 0.795
_exptl_absorpt_correction_T_max 1
_exptl_absorpt_correction_T_min 0.68282
_exptl_absorpt_correction_type multi-scan
_exptl_absorpt_process_details
;
        CrysAlisPro 1.171.40.67a (Rigaku Oxford Diffraction, 2019)
        Empirical absorption correction using spherical harmonics,
 implemented in SCALE3 ABSPACK scaling algorithm.
;
_exptl_crystal_colour white
_exptl_crystal_density_diffrn 1.328
_exptl_crystal_description prism
_exptl_crystal_F_000 1168
_exptl_crystal_size_max 0.5
_exptl_crystal_size_mid 0.4
_exptl_crystal_size_min 0.2
_refine_diff_density_max 0.736
_refine_diff_density_min -0.683
_refine_diff_density_rms 0.054
_refine_ls_extinction_coef 0.00312(18)
_refine_ls_extinction_expression Fc^*^=kFc[1+0.001xFc^2^\l^3^/sin(2\q)]^-1/4^
_refine_ls_extinction_method 'SHELXL-2018/1 (Sheldrick 2018)'
_refine_ls_goodness_of_fit_ref 1.076
_refine_ls_hydrogen_treatment mixed
_refine_ls_matrix_type full
_refine_ls_number_parameters 777
_refine_ls_number_reflns 11349
_refine_ls_number_restraints 0
_refine_ls_restrained_S_all 1.076
_refine_ls_R_factor_all 0.0506
_refine_ls_R_factor_gt 0.046
_refine_ls_shift/su_max 0.001
_refine_ls_shift/su_mean 0
_refine_ls_structure_factor_coef Fsqd
_refine_ls_weighting_details 'w=1/[\s^2^(Fo^2^)+(0.0567P)^2^+1.9476P] where P=(Fo^2^+2Fc^2^)/3'
_refine_ls_weighting_scheme calc
_refine_ls_wR_factor_gt 0.1194
_refine_ls_wR_factor_ref 0.127
_reflns_Friedel_coverage 0
_reflns_number_gt 10389
_reflns_number_total 11349
_reflns_threshold_expression 'I > 2\s(I)'
_cod_data_source_file d0cc04522e2.cif
_cod_data_source_block rbsw71
_cod_depositor_comments 'Adding full bibliography for 7127005--7127007.cif.'
_cod_database_code 7127005
_shelx_estimated_absorpt_t_min 0.692
_shelx_estimated_absorpt_t_max 0.857
_shelx_shelxl_version_number 2018/1

loop_
_symmetry_equiv_pos_as_xyz
'x, y, z'
'-x, -y, -z'

loop_
_atom_site_label
_atom_site_type_symbol
_atom_site_fract_x
_atom_site_fract_y
_atom_site_fract_z
_atom_site_U_iso_or_equiv
_atom_site_adp_type
_atom_site_occupancy
_atom_site_site_symmetry_order
_atom_site_calc_flag
_atom_site_refinement_flags_posn
_atom_site_refinement_flags_adp
_atom_site_refinement_flags_occupancy
_atom_site_disorder_assembly
_atom_site_disorder_group
O64 O 0.26141(11) 0.82780(7) 0.05898(5) 0.0207(2) Uani 1 1 d . . . . .
O4 O 0.16189(12) 1.12616(8) 0.17873(5) 0.0233(2) Uani 1 1 d . . . . .
O70 O 0.05967(11) 0.89809(8) -0.05536(6) 0.0224(2) Uani 1 1 d . . . . .
O54 O 0.66381(11) 0.70730(8) -0.00917(6) 0.0239(2) Uani 1 1 d . . . . .
O44 O -0.04334(11) 0.67239(8) 0.23487(6) 0.0221(2) Uani 1 1 d . . . . .
O24 O -0.06764(13) 0.93565(8) 0.38366(6) 0.0271(3) Uani 1 1 d . . . . .
O50 O 0.36501(12) 0.61730(9) 0.19899(6) 0.0267(3) Uani 1 1 d . . . . .
O74 O 0.30973(12) 0.63040(9) -0.18569(6) 0.0293(3) Uani 1 1 d . . . . .
N63 N 0.21517(13) 0.95585(9) 0.11610(6) 0.0182(3) Uani 1 1 d . . . . .
N43 N 0.06525(13) 0.76297(9) 0.15293(6) 0.0173(3) Uani 1 1 d . . . . .
N66 N 0.26462(13) 0.93469(9) -0.06695(6) 0.0181(3) Uani 1 1 d . . . . .
O30 O -0.12056(13) 0.68464(9) 0.46853(6) 0.0329(3) Uani 1 1 d . . . . .
O34 O -0.35243(14) 0.41311(9) 0.46832(7) 0.0362(3) Uani 1 1 d . . . . .
N23 N -0.03446(14) 0.81286(9) 0.32200(6) 0.0203(3) Uani 1 1 d . . . . .
N6 N 0.17730(14) 1.11153(9) 0.36312(6) 0.0227(3) Uani 1 1 d . . . . .
N3 N 0.05299(14) 1.04647(9) 0.26737(7) 0.0214(3) Uani 1 1 d . . . . .
N46 N 0.24193(13) 0.60093(9) 0.11415(6) 0.0190(3) Uani 1 1 d . . . . .
N26 N -0.26817(14) 0.75736(10) 0.38650(7) 0.0239(3) Uani 1 1 d . . . . .
O10 O 0.35059(14) 0.98910(10) 0.33925(7) 0.0381(3) Uani 1 1 d . . . . .
O14 O 0.55170(14) 0.81982(9) 0.55702(8) 0.0427(3) Uani 1 1 d . . . . .
C64 C 0.23592(14) 0.91568(10) 0.05885(7) 0.0173(3) Uani 1 1 d . . . . .
C70 C 0.17848(15) 0.88023(10) -0.07823(7) 0.0178(3) Uani 1 1 d . . . . .
C52 C 0.56569(16) 0.66839(11) 0.10531(8) 0.0220(3) Uani 1 1 d . . . . .
H52 H 0.572461 0.664177 0.153428 0.026 Uiso 1 1 calc R U . . .
C51 C 0.45925(15) 0.64389(11) 0.08512(8) 0.0195(3) Uani 1 1 d . . . . .
H51 H 0.451667 0.642369 0.037811 0.023 Uiso 1 1 calc R U . . .
C50 C 0.35378(15) 0.61925(10) 0.13663(8) 0.0194(3) Uani 1 1 d . . . . .
C53 C 0.67059(16) 0.70050(11) 0.06057(8) 0.0211(3) Uani 1 1 d . . . . .
C1 C 0.07489(15) 0.89499(10) 0.21712(7) 0.0173(3) Uani 1 1 d . . . . .
C2 C -0.00712(16) 0.99768(10) 0.22475(7) 0.0190(3) Uani 1 1 d . . . . .
H2A H -0.017731 1.037314 0.178351 0.023 Uiso 1 1 calc R U . . .
H2B H -0.098671 0.993733 0.244797 0.023 Uiso 1 1 calc R U . . .
C71 C 0.23118(16) 0.80045(11) -0.11852(8) 0.0203(3) Uani 1 1 d . . . . .
H71 H 0.324645 0.782955 -0.132089 0.024 Uiso 1 1 calc R U . . .
C22 C 0.09292(16) 0.82807(11) 0.28736(7) 0.0198(3) Uani 1 1 d . . . . .
H22A H 0.152002 0.764638 0.280413 0.024 Uiso 1 1 calc R U . . .
H22B H 0.139085 0.856479 0.317461 0.024 Uiso 1 1 calc R U . . .
C42 C -0.00457(15) 0.85703(10) 0.16990(7) 0.0174(3) Uani 1 1 d . . . . .
H42A H -0.09377 0.852455 0.192993 0.021 Uiso 1 1 calc R U . . .
H42B H -0.020834 0.904079 0.126753 0.021 Uiso 1 1 calc R U . . .
C44 C 0.04428(15) 0.67924(11) 0.18757(7) 0.0183(3) Uani 1 1 d . . . . .
C62 C 0.21759(15) 0.89861(11) 0.18496(7) 0.0182(3) Uani 1 1 d . . . . .
H62A H 0.264171 0.926519 0.215197 0.022 Uiso 1 1 calc R U . . .
H62B H 0.27037 0.831825 0.182491 0.022 Uiso 1 1 calc R U . . .
C4 C 0.13318(17) 1.10655(11) 0.24106(8) 0.0215(3) Uani 1 1 d . . . . .
C7 C 0.09035(17) 1.16708(11) 0.41120(8) 0.0233(3) Uani 1 1 d . . . . .
H7 H 0.132974 1.207131 0.434781 0.028 Uiso 1 1 calc R U . . .
C73 C 0.17624(16) 0.66956(11) -0.16850(8) 0.0227(3) Uani 1 1 d . . . . .
C77 C 0.09762(18) 0.61354(12) -0.18344(9) 0.0298(4) Uani 1 1 d . . . . .
H77 H 0.001951 0.624679 -0.176643 0.036 Uiso 1 1 calc R U . . .
C24 C -0.10510(17) 0.86801(11) 0.36670(8) 0.0223(3) Uani 1 1 d . . . . .
C47 C 0.21830(15) 0.60993(11) 0.04164(8) 0.0207(3) Uani 1 1 d . . . . .
H47 H 0.185857 0.67738 0.016859 0.025 Uiso 1 1 calc R U . . .
C72 C 0.14401(16) 0.75356(11) -0.13539(8) 0.0212(3) Uani 1 1 d . . . . .
H72 H 0.050892 0.778631 -0.124226 0.025 Uiso 1 1 calc R U . . .
C55 C 0.77300(17) 0.74160(12) -0.03924(9) 0.0270(3) Uani 1 1 d . . . . .
H55 H 0.793582 0.753351 -0.087473 0.032 Uiso 1 1 calc R U . . .
C11 C 0.28682(17) 0.99332(11) 0.45778(9) 0.0244(3) Uani 1 1 d . . . . .
H11 H 0.215953 1.01527 0.490064 0.029 Uiso 1 1 calc R U . . .
C45 C 0.13155(16) 0.58746(11) 0.16485(8) 0.0216(3) Uani 1 1 d . . . . .
H45A H 0.170628 0.543378 0.206096 0.026 Uiso 1 1 calc R U . . .
H45B H 0.072459 0.554974 0.145357 0.026 Uiso 1 1 calc R U . . .
C65 C 0.22490(16) 0.98692(10) -0.00901(7) 0.0187(3) Uani 1 1 d . . . . .
H65A H 0.130545 1.025524 -0.013193 0.022 Uiso 1 1 calc R U . . .
H65B H 0.28426 1.031932 -0.009358 0.022 Uiso 1 1 calc R U . . .
C49 C 0.30644(17) 0.53937(12) -0.00063(8) 0.0255(3) Uani 1 1 d . . . . .
H49A H 0.328634 0.563779 -0.04941 0.031 Uiso 1 1 calc R U . . .
H49B H 0.379209 0.48839 0.022611 0.031 Uiso 1 1 calc R U . . .
C48 C 0.16262(18) 0.53379(13) 0.01952(9) 0.0288(4) Uani 1 1 d . . . . .
H48A H 0.096425 0.554713 -0.016895 0.035 Uiso 1 1 calc R U . . .
H48B H 0.146995 0.479334 0.055117 0.035 Uiso 1 1 calc R U . . .
C33 C -0.24214(18) 0.42068(13) 0.49905(9) 0.0286(4) Uani 1 1 d . . . . .
C9 C -0.01972(17) 1.12529(12) 0.45184(8) 0.0258(3) Uani 1 1 d . . . . .
H9A H -0.027378 1.06082 0.444524 0.031 Uiso 1 1 calc R U . . .
H9B H -0.042587 1.138477 0.499547 0.031 Uiso 1 1 calc R U . . .
C31 C -0.25846(18) 0.58884(12) 0.43902(9) 0.0276(3) Uani 1 1 d . . . . .
H31 H -0.329966 0.586762 0.412288 0.033 Uiso 1 1 calc R U . . .
C8 C -0.05515(18) 1.20814(12) 0.39427(9) 0.0295(4) Uani 1 1 d . . . . .
H8A H -0.099842 1.272439 0.406458 0.035 Uiso 1 1 calc R U . . .
H8B H -0.084632 1.194778 0.351432 0.035 Uiso 1 1 calc R U . . .
C10 C 0.27522(17) 1.02990(12) 0.38315(9) 0.0261(3) Uani 1 1 d . . . . .
C57 C 0.78136(17) 0.72980(13) 0.07375(9) 0.0284(4) Uani 1 1 d . . . . .
H57 H 0.809335 0.732052 0.117797 0.034 Uiso 1 1 calc R U . . .
C30 C -0.20979(18) 0.67876(12) 0.43290(8) 0.0262(3) Uani 1 1 d . . . . .
C32 C -0.20035(18) 0.51044(13) 0.48276(9) 0.0288(4) Uani 1 1 d . . . . .
H32 H -0.124167 0.514704 0.505124 0.035 Uiso 1 1 calc R U . . .
C56 C 0.84716(17) 0.75639(12) 0.00895(10) 0.0293(4) Uani 1 1 d . . . . .
H56 H 0.927398 0.779893 0.001197 0.035 Uiso 1 1 calc R U . . .
C5 C 0.18601(19) 1.15526(12) 0.29103(8) 0.0263(3) Uani 1 1 d . . . . .
H5A H 0.281973 1.155135 0.277417 0.032 Uiso 1 1 calc R U . . .
H5B H 0.134843 1.223639 0.286435 0.032 Uiso 1 1 calc R U . . .
C12 C 0.39929(18) 0.92871(12) 0.47868(10) 0.0303(4) Uani 1 1 d . . . . .
H12 H 0.467839 0.911122 0.44418 0.036 Uiso 1 1 calc R U . . .
C13 C 0.42639(18) 0.88322(12) 0.54856(11) 0.0325(4) Uani 1 1 d . . . . .
C25 C -0.24147(18) 0.84961(12) 0.39552(8) 0.0265(3) Uani 1 1 d . . . . .
H25A H -0.249185 0.85278 0.445416 0.032 Uiso 1 1 calc R U . . .
H25B H -0.313239 0.90276 0.373511 0.032 Uiso 1 1 calc R U . . .
C75 C 0.3109(2) 0.54820(13) -0.21108(10) 0.0338(4) Uani 1 1 d . . . . .
H75 H 0.390377 0.505882 -0.22664 0.041 Uiso 1 1 calc R U . . .
C37 C -0.19641(19) 0.33807(13) 0.54424(10) 0.0332(4) Uani 1 1 d . . . . .
H37 H -0.120905 0.324721 0.572028 0.04 Uiso 1 1 calc R U . . .
C17 C 0.3548(2) 0.88483(14) 0.60945(10) 0.0366(4) Uani 1 1 d . . . . .
H17 H 0.266411 0.922761 0.617783 0.044 Uiso 1 1 calc R U . . .
C76 C 0.1852(2) 0.53496(13) -0.21120(10) 0.0350(4) Uani 1 1 d . . . . .
H76 H 0.15987 0.483538 -0.226689 0.042 Uiso 1 1 calc R U . . .
C35 C -0.3745(2) 0.32362(14) 0.49566(11) 0.0388(4) Uani 1 1 d . . . . .
H35 H -0.445374 0.298621 0.483525 0.047 Uiso 1 1 calc R U . . .
C36 C -0.28324(19) 0.27624(13) 0.54164(10) 0.0343(4) Uani 1 1 d . . . . .
H36 H -0.277798 0.213379 0.567494 0.041 Uiso 1 1 calc R U . . .
C16 C 0.4392(2) 0.81765(15) 0.65911(12) 0.0471(5) Uani 1 1 d . . . . .
H16 H 0.417102 0.801795 0.706911 0.056 Uiso 1 1 calc R U . . .
C15 C 0.5550(2) 0.78159(15) 0.62522(13) 0.0473(6) Uani 1 1 d . . . . .
H15 H 0.629547 0.735506 0.645931 0.057 Uiso 1 1 calc R U . . .
C27 C -0.38524(17) 0.76152(12) 0.34933(9) 0.0257(3) Uani 1 1 d . . . . .
H27 H -0.47333 0.768415 0.377091 0.031 Uiso 1 1 calc R U . . .
C29 C -0.37149(18) 0.70572(13) 0.29099(9) 0.0294(4) Uani 1 1 d . . . . .
H29A H -0.448216 0.678223 0.284203 0.035 Uiso 1 1 calc R U . . .
H29B H -0.280805 0.666153 0.279647 0.035 Uiso 1 1 calc R U . . .
C67 C 0.40638(16) 0.91322(12) -0.08788(9) 0.0256(3) Uani 1 1 d . . . . .
H67 H 0.466587 0.858169 -0.059 0.031 Uiso 1 1 calc R U . . .
C69 C 0.4463(2) 0.93218(15) -0.16319(10) 0.0370(4) Uani 1 1 d . . . . .
H69A H 0.528934 0.888998 -0.18044 0.044 Uiso 1 1 calc R U . . .
H69B H 0.372964 0.955383 -0.195843 0.044 Uiso 1 1 calc R U . . .
C28 C -0.39188(19) 0.81384(14) 0.27688(10) 0.0341(4) Uani 1 1 d . . . . .
H28A H -0.313741 0.840736 0.256787 0.041 Uiso 1 1 calc R U . . .
H28B H -0.481114 0.852803 0.261343 0.041 Uiso 1 1 calc R U . . .
C68 C 0.4634(2) 0.99970(16) -0.11712(11) 0.0405(5) Uani 1 1 d . . . . .
H68A H 0.400569 1.064413 -0.121343 0.049 Uiso 1 1 calc R U . . .
H68B H 0.55658 0.99801 -0.105936 0.049 Uiso 1 1 calc R U . . .
O1M O 0.23943(14) 0.35798(10) 0.18110(8) 0.0382(3) Uani 1 1 d . . . . .
O2M O 0.17236(15) 0.39476(10) 0.31502(7) 0.0400(3) Uani 1 1 d . . . . .
O3M O 0.3200(2) 0.51946(16) 0.32395(9) 0.0687(6) Uani 1 1 d . . . . .
C2M C 0.0461(2) 0.43142(15) 0.34960(11) 0.0383(4) Uani 1 1 d . . . . .
C1M C 0.3806(2) 0.34883(16) 0.17358(12) 0.0398(4) Uani 1 1 d . . . . .
C3M C 0.4321(2) 0.49641(19) 0.36478(11) 0.0456(5) Uani 1 1 d . . . . .
H43 H 0.126(2) 0.7628(14) 0.1247(10) 0.022(5) Uiso 1 1 d . . . . .
H3 H 0.043(2) 1.0322(14) 0.3108(11) 0.025(5) Uiso 1 1 d . . . . .
H63 H 0.1924(19) 1.0159(15) 0.1137(10) 0.021(5) Uiso 1 1 d . . . . .
H23 H -0.067(2) 0.7671(15) 0.3109(10) 0.025(5) Uiso 1 1 d . . . . .
D2A D 0.024(3) 0.5071(19) 0.3384(13) 0.053(7) Uiso 1 1 d . . . . .
D2C D -0.029(3) 0.404(2) 0.3323(14) 0.060(8) Uiso 1 1 d . . . . .
D2B D 0.054(2) 0.4080(18) 0.4027(13) 0.049(7) Uiso 1 1 d . . . . .
D1B D 0.432(3) 0.2891(19) 0.2085(14) 0.056(7) Uiso 1 1 d . . . . .
D1C D 0.412(3) 0.341(2) 0.1228(15) 0.063(8) Uiso 1 1 d . . . . .
D1A D 0.407(3) 0.416(2) 0.1807(17) 0.084(10) Uiso 1 1 d . . . . .
D3A D 0.411(2) 0.4522(18) 0.4118(13) 0.047(6) Uiso 1 1 d . . . . .
D1 D 0.219(3) 0.368(2) 0.2340(15) 0.066(8) Uiso 1 1 d . . . . .
D3B D 0.523(3) 0.457(2) 0.3424(15) 0.069(8) Uiso 1 1 d . . . . .
D3 D 0.343(4) 0.556(3) 0.2733(19) 0.094(11) Uiso 1 1 d . . . . .
D3C D 0.451(3) 0.563(2) 0.3761(16) 0.081(10) Uiso 1 1 d . . . . .
D2 D 0.247(3) 0.443(2) 0.3164(15) 0.067(8) Uiso 1 1 d . . . . .

loop_
_atom_site_aniso_label
_atom_site_aniso_U_11
_atom_site_aniso_U_22
_atom_site_aniso_U_33
_atom_site_aniso_U_23
_atom_site_aniso_U_13
_atom_site_aniso_U_12
O64 0.0250(6) 0.0162(5) 0.0194(5) -0.0019(4) 0.0015(4) -0.0035(4)
O4 0.0337(6) 0.0218(5) 0.0162(5) -0.0022(4) 0.0013(4) -0.0115(5)
O70 0.0182(5) 0.0256(5) 0.0245(5) -0.0083(4) 0.0023(4) -0.0052(4)
O54 0.0222(6) 0.0277(6) 0.0217(5) -0.0011(4) 0.0006(4) -0.0080(4)
O44 0.0224(6) 0.0221(5) 0.0230(5) -0.0051(4) 0.0073(4) -0.0094(4)
O24 0.0372(7) 0.0292(6) 0.0205(5) -0.0086(4) 0.0047(5) -0.0177(5)
O50 0.0286(6) 0.0336(6) 0.0173(5) -0.0015(4) 0.0000(4) -0.0086(5)
O74 0.0244(6) 0.0304(6) 0.0351(6) -0.0157(5) 0.0021(5) -0.0043(5)
N63 0.0217(6) 0.0169(6) 0.0165(6) -0.0020(5) 0.0003(5) -0.0063(5)
N43 0.0181(6) 0.0178(6) 0.0161(6) -0.0033(5) 0.0028(5) -0.0052(5)
N66 0.0188(6) 0.0188(6) 0.0165(6) -0.0034(5) 0.0010(5) -0.0044(5)
O30 0.0385(7) 0.0386(7) 0.0262(6) -0.0001(5) -0.0054(5) -0.0198(6)
O34 0.0411(8) 0.0278(6) 0.0422(7) -0.0005(5) -0.0085(6) -0.0140(5)
N23 0.0261(7) 0.0205(6) 0.0164(6) -0.0030(5) 0.0015(5) -0.0108(5)
N6 0.0309(7) 0.0225(6) 0.0170(6) -0.0054(5) 0.0019(5) -0.0102(5)
N3 0.0314(7) 0.0210(6) 0.0146(6) -0.0041(5) 0.0023(5) -0.0119(5)
N46 0.0186(6) 0.0176(6) 0.0198(6) -0.0021(5) 0.0027(5) -0.0044(5)
N26 0.0285(7) 0.0233(7) 0.0227(6) -0.0056(5) 0.0028(5) -0.0114(5)
O10 0.0412(8) 0.0372(7) 0.0349(7) -0.0159(6) 0.0126(6) -0.0054(6)
O14 0.0305(7) 0.0274(6) 0.0699(10) -0.0037(6) -0.0172(7) -0.0035(5)
C64 0.0149(7) 0.0188(7) 0.0182(7) -0.0024(5) -0.0007(5) -0.0045(5)
C70 0.0189(7) 0.0182(7) 0.0157(6) -0.0015(5) -0.0019(5) -0.0036(5)
C52 0.0204(8) 0.0237(7) 0.0207(7) -0.0024(6) -0.0014(6) -0.0039(6)
C51 0.0181(7) 0.0210(7) 0.0178(7) -0.0024(5) 0.0002(6) -0.0027(6)
C50 0.0193(7) 0.0171(7) 0.0200(7) -0.0021(5) -0.0003(6) -0.0017(5)
C53 0.0197(7) 0.0211(7) 0.0223(7) -0.0030(6) -0.0008(6) -0.0050(6)
C1 0.0188(7) 0.0182(7) 0.0152(7) -0.0024(5) -0.0011(5) -0.0052(5)
C2 0.0218(7) 0.0186(7) 0.0174(7) -0.0034(5) -0.0004(6) -0.0065(6)
C71 0.0200(7) 0.0211(7) 0.0194(7) -0.0047(6) 0.0004(6) -0.0033(6)
C22 0.0228(8) 0.0207(7) 0.0160(7) -0.0008(5) -0.0005(6) -0.0071(6)
C42 0.0180(7) 0.0163(7) 0.0179(7) -0.0032(5) -0.0016(5) -0.0032(5)
C44 0.0175(7) 0.0195(7) 0.0188(7) -0.0037(5) -0.0016(5) -0.0056(6)
C62 0.0188(7) 0.0215(7) 0.0150(7) -0.0012(5) -0.0011(5) -0.0069(6)
C4 0.0282(8) 0.0185(7) 0.0182(7) -0.0033(6) 0.0003(6) -0.0068(6)
C7 0.0317(9) 0.0199(7) 0.0189(7) -0.0057(6) -0.0002(6) -0.0059(6)
C73 0.0213(8) 0.0231(7) 0.0233(7) -0.0059(6) -0.0010(6) -0.0030(6)
C77 0.0268(9) 0.0270(8) 0.0379(9) -0.0115(7) -0.0035(7) -0.0057(7)
C24 0.0295(8) 0.0229(7) 0.0158(7) -0.0023(6) 0.0004(6) -0.0101(6)
C47 0.0190(7) 0.0213(7) 0.0213(7) -0.0031(6) -0.0006(6) -0.0043(6)
C72 0.0221(8) 0.0200(7) 0.0204(7) -0.0038(6) -0.0007(6) -0.0027(6)
C55 0.0252(8) 0.0239(8) 0.0298(8) 0.0008(6) 0.0058(7) -0.0082(6)
C11 0.0246(8) 0.0224(7) 0.0282(8) -0.0072(6) 0.0015(6) -0.0078(6)
C45 0.0213(8) 0.0185(7) 0.0241(7) -0.0026(6) 0.0044(6) -0.0054(6)
C65 0.0232(7) 0.0162(6) 0.0165(7) -0.0019(5) 0.0007(6) -0.0053(6)
C49 0.0269(8) 0.0266(8) 0.0241(8) -0.0096(6) 0.0001(6) -0.0052(6)
C48 0.0289(9) 0.0319(9) 0.0301(9) -0.0083(7) -0.0014(7) -0.0134(7)
C33 0.0267(9) 0.0287(8) 0.0304(9) -0.0046(7) 0.0018(7) -0.0081(7)
C9 0.0293(9) 0.0249(8) 0.0210(7) -0.0024(6) 0.0023(6) -0.0045(6)
C31 0.0303(9) 0.0288(8) 0.0262(8) -0.0042(6) 0.0009(7) -0.0128(7)
C8 0.0339(9) 0.0258(8) 0.0257(8) -0.0012(6) -0.0014(7) -0.0030(7)
C10 0.0277(9) 0.0255(8) 0.0282(8) -0.0102(6) 0.0034(7) -0.0095(6)
C57 0.0220(8) 0.0330(9) 0.0324(9) -0.0081(7) -0.0021(7) -0.0081(7)
C30 0.0299(9) 0.0304(8) 0.0206(7) -0.0044(6) 0.0027(6) -0.0126(7)
C32 0.0277(9) 0.0314(9) 0.0279(8) -0.0033(7) 0.0026(7) -0.0110(7)
C56 0.0214(8) 0.0252(8) 0.0417(10) -0.0060(7) 0.0026(7) -0.0072(6)
C5 0.0392(10) 0.0263(8) 0.0185(7) -0.0047(6) 0.0030(6) -0.0185(7)
C12 0.0259(9) 0.0251(8) 0.0413(10) -0.0077(7) 0.0010(7) -0.0076(7)
C13 0.0272(9) 0.0207(8) 0.0508(11) -0.0038(7) -0.0131(8) -0.0051(7)
C25 0.0333(9) 0.0258(8) 0.0242(8) -0.0097(6) 0.0086(7) -0.0134(7)
C75 0.0339(10) 0.0301(9) 0.0382(10) -0.0171(7) 0.0015(8) -0.0022(7)
C37 0.0310(9) 0.0300(9) 0.0355(9) -0.0006(7) 0.0011(7) -0.0058(7)
C17 0.0395(11) 0.0303(9) 0.0412(10) -0.0039(8) -0.0130(8) -0.0077(8)
C76 0.0372(10) 0.0282(9) 0.0433(10) -0.0168(8) -0.0040(8) -0.0062(7)
C35 0.0436(11) 0.0274(9) 0.0489(11) -0.0039(8) -0.0002(9) -0.0178(8)
C36 0.0364(10) 0.0223(8) 0.0402(10) -0.0014(7) 0.0056(8) -0.0049(7)
C16 0.0589(14) 0.0373(11) 0.0476(12) 0.0018(9) -0.0245(11) -0.0141(10)
C15 0.0469(13) 0.0287(9) 0.0677(15) 0.0016(9) -0.0320(11) -0.0072(9)
C27 0.0228(8) 0.0287(8) 0.0261(8) -0.0067(6) 0.0037(6) -0.0074(6)
C29 0.0279(9) 0.0361(9) 0.0260(8) -0.0077(7) -0.0009(7) -0.0090(7)
C67 0.0195(8) 0.0319(8) 0.0267(8) -0.0094(7) 0.0019(6) -0.0062(6)
C69 0.0362(10) 0.0470(11) 0.0337(10) -0.0155(8) 0.0169(8) -0.0214(9)
C28 0.0287(9) 0.0373(10) 0.0337(9) 0.0030(7) -0.0041(7) -0.0078(7)
C68 0.0352(10) 0.0526(12) 0.0439(11) -0.0182(9) 0.0148(8) -0.0286(9)
O1M 0.0388(8) 0.0352(7) 0.0424(8) -0.0073(6) -0.0039(6) -0.0108(6)
O2M 0.0465(8) 0.0345(7) 0.0367(7) -0.0053(6) 0.0031(6) -0.0072(6)
O3M 0.0766(13) 0.0992(15) 0.0406(9) 0.0231(9) -0.0211(8) -0.0579(12)
C2M 0.0410(11) 0.0350(10) 0.0379(10) -0.0036(8) 0.0012(8) -0.0096(8)
C1M 0.0331(10) 0.0387(11) 0.0428(11) -0.0009(9) -0.0041(8) -0.0027(8)
C3M 0.0447(12) 0.0579(14) 0.0337(10) -0.0003(9) -0.0024(9) -0.0163(10)

loop_
_atom_type_symbol
_atom_type_description
_atom_type_scat_dispersion_real
_atom_type_scat_dispersion_imag
_atom_type_scat_source
C C 0.0181 0.0091 'International Tables Vol C Tables 4.2.6.8 and 6.1.1.4'
H H 0 0 'International Tables Vol C Tables 4.2.6.8 and 6.1.1.4'
N N 0.0311 0.018 'International Tables Vol C Tables 4.2.6.8 and 6.1.1.4'
O O 0.0492 0.0322 'International Tables Vol C Tables 4.2.6.8 and 6.1.1.4'
D D 0 0 'International Tables Vol C Tables 4.2.6.8 and 6.1.1.4'

loop_
_geom_angle_atom_site_label_1
_geom_angle_atom_site_label_2
_geom_angle_atom_site_label_3
_geom_angle
_geom_angle_site_symmetry_1
_geom_angle_site_symmetry_3
_geom_angle_publ_flag
C55 O54 C53 106.47(12) . . ?
C75 O74 C73 105.98(13) . . ?
C64 N63 C62 122.53(13) . . ?
C64 N63 H63 120.5(13) . . ?
C62 N63 H63 116.7(13) . . ?
C44 N43 C42 123.91(13) . . ?
C44 N43 H43 119.6(14) . . ?
C42 N43 H43 116.0(14) . . ?
C70 N66 C67 122.92(13) . . ?
C70 N66 C65 115.42(12) . . ?
C67 N66 C65 116.70(12) . . ?
C33 O34 C35 105.97(15) . . ?
C24 N23 C22 122.92(13) . . ?
C24 N23 H23 119.6(13) . . ?
C22 N23 H23 117.4(13) . . ?
C10 N6 C7 123.35(13) . . ?
C10 N6 C5 116.12(14) . . ?
C7 N6 C5 118.77(13) . . ?
C4 N3 C2 122.60(13) . . ?
C4 N3 H3 118.9(13) . . ?
C2 N3 H3 118.3(13) . . ?
C50 N46 C47 123.08(12) . . ?
C50 N46 C45 117.73(13) . . ?
C47 N46 C45 118.39(12) . . ?
C30 N26 C27 123.67(13) . . ?
C30 N26 C25 114.99(14) . . ?
C27 N26 C25 117.40(14) . . ?
C15 O14 C13 106.04(17) . . ?
O64 C64 N63 123.75(13) . . ?
O64 C64 C65 120.79(13) . . ?
N63 C64 C65 115.46(13) . . ?
O70 C70 N66 120.29(13) . . ?
O70 C70 C71 121.19(13) . . ?
N66 C70 C71 118.52(13) . . ?
C51 C52 C53 125.61(15) . . ?
C51 C52 H52 117.2 . . ?
C53 C52 H52 117.2 . . ?
C52 C51 C50 119.62(14) . . ?
C52 C51 H51 120.2 . . ?
C50 C51 H51 120.2 . . ?
O50 C50 N46 120.74(14) . . ?
O50 C50 C51 120.85(14) . . ?
N46 C50 C51 118.38(13) . . ?
C57 C53 O54 109.60(14) . . ?
C57 C53 C52 131.76(15) . . ?
O54 C53 C52 118.62(13) . . ?
C2 C1 C22 111.72(12) . . ?
C2 C1 C42 106.10(11) . . ?
C22 C1 C42 110.87(12) . . ?
C2 C1 C62 110.06(12) . . ?
C22 C1 C62 107.19(12) . . ?
C42 C1 C62 110.95(12) . . ?
N3 C2 C1 114.38(12) . . ?
N3 C2 H2A 108.7 . . ?
C1 C2 H2A 108.7 . . ?
N3 C2 H2B 108.7 . . ?
C1 C2 H2B 108.7 . . ?
H2A C2 H2B 107.6 . . ?
C72 C71 C70 118.47(14) . . ?
C72 C71 H71 120.8 . . ?
C70 C71 H71 120.8 . . ?
N23 C22 C1 113.28(12) . . ?
N23 C22 H22A 108.9 . . ?
C1 C22 H22A 108.9 . . ?
N23 C22 H22B 108.9 . . ?
C1 C22 H22B 108.9 . . ?
H22A C22 H22B 107.7 . . ?
N43 C42 C1 113.08(12) . . ?
N43 C42 H42A 109 . . ?
C1 C42 H42A 109 . . ?
N43 C42 H42B 109 . . ?
C1 C42 H42B 109 . . ?
H42A C42 H42B 107.8 . . ?
O44 C44 N43 124.20(14) . . ?
O44 C44 C45 118.99(13) . . ?
N43 C44 C45 116.77(13) . . ?
N63 C62 C1 112.81(12) . . ?
N63 C62 H62A 109 . . ?
C1 C62 H62A 109 . . ?
N63 C62 H62B 109 . . ?
C1 C62 H62B 109 . . ?
H62A C62 H62B 107.8 . . ?
O4 C4 N3 123.52(14) . . ?
O4 C4 C5 119.12(14) . . ?
N3 C4 C5 117.32(13) . . ?
N6 C7 C9 118.21(13) . . ?
N6 C7 C8 117.37(14) . . ?
C9 C7 C8 59.66(11) . . ?
N6 C7 H7 116.5 . . ?
C9 C7 H7 116.5 . . ?
C8 C7 H7 116.5 . . ?
C77 C73 O74 109.65(14) . . ?
C77 C73 C72 131.41(15) . . ?
O74 C73 C72 118.78(14) . . ?
C73 C77 C76 107.12(16) . . ?
C73 C77 H77 126.4 . . ?
C76 C77 H77 126.4 . . ?
O24 C24 N23 123.45(15) . . ?
O24 C24 C25 118.50(14) . . ?
N23 C24 C25 117.99(14) . . ?
N46 C47 C48 118.14(13) . . ?
N46 C47 C49 119.49(13) . . ?
C48 C47 C49 60.00(11) . . ?
N46 C47 H47 115.9 . . ?
C48 C47 H47 115.9 . . ?
C49 C47 H47 115.9 . . ?
C71 C72 C73 126.95(15) . . ?
C71 C72 H72 116.5 . . ?
C73 C72 H72 116.5 . . ?
C56 C55 O54 110.73(15) . . ?
C56 C55 H55 124.6 . . ?
O54 C55 H55 124.6 . . ?
C12 C11 C10 118.46(16) . . ?
C12 C11 H11 120.8 . . ?
C10 C11 H11 120.8 . . ?
N46 C45 C44 115.65(12) . . ?
N46 C45 H45A 108.4 . . ?
C44 C45 H45A 108.4 . . ?
N46 C45 H45B 108.4 . . ?
C44 C45 H45B 108.4 . . ?
H45A C45 H45B 107.4 . . ?
N66 C65 C64 110.14(12) . . ?
N66 C65 H65A 109.6 . . ?
C64 C65 H65A 109.6 . . ?
N66 C65 H65B 109.6 . . ?
C64 C65 H65B 109.6 . . ?
H65A C65 H65B 108.1 . . ?
C48 C49 C47 59.91(10) . . ?
C48 C49 H49A 117.8 . . ?
C47 C49 H49A 117.8 . . ?
C48 C49 H49B 117.8 . . ?
C47 C49 H49B 117.8 . . ?
H49A C49 H49B 114.9 . . ?
C47 C48 C49 60.09(10) . . ?
C47 C48 H48A 117.8 . . ?
C49 C48 H48A 117.8 . . ?
C47 C48 H48B 117.8 . . ?
C49 C48 H48B 117.8 . . ?
H48A C48 H48B 114.9 . . ?
O34 C33 C37 109.80(15) . . ?
O34 C33 C32 118.02(15) . . ?
C37 C33 C32 132.07(18) . . ?
C8 C9 C7 60.21(11) . . ?
C8 C9 H9A 117.8 . . ?
C7 C9 H9A 117.8 . . ?
C8 C9 H9B 117.8 . . ?
C7 C9 H9B 117.8 . . ?
H9A C9 H9B 114.9 . . ?
C32 C31 C30 119.20(16) . . ?
C32 C31 H31 120.4 . . ?
C30 C31 H31 120.4 . . ?
C9 C8 C7 60.13(11) . . ?
C9 C8 H8A 117.8 . . ?
C7 C8 H8A 117.8 . . ?
C9 C8 H8B 117.8 . . ?
C7 C8 H8B 117.8 . . ?
H8A C8 H8B 114.9 . . ?
O10 C10 N6 119.82(16) . . ?
O10 C10 C11 122.01(16) . . ?
N6 C10 C11 118.17(14) . . ?
C53 C57 C56 106.89(15) . . ?
C53 C57 H57 126.6 . . ?
C56 C57 H57 126.6 . . ?
O30 C30 N26 119.87(15) . . ?
O30 C30 C31 121.87(16) . . ?
N26 C30 C31 118.26(15) . . ?
C31 C32 C33 126.30(17) . . ?
C31 C32 H32 116.9 . . ?
C33 C32 H32 116.9 . . ?
C55 C56 C57 106.30(15) . . ?
C55 C56 H56 126.9 . . ?
C57 C56 H56 126.9 . . ?
N6 C5 C4 115.48(13) . . ?
N6 C5 H5A 108.4 . . ?
C4 C5 H5A 108.4 . . ?
N6 C5 H5B 108.4 . . ?
C4 C5 H5B 108.4 . . ?
H5A C5 H5B 107.5 . . ?
C11 C12 C13 126.16(17) . . ?
C11 C12 H12 116.9 . . ?
C13 C12 H12 116.9 . . ?
C17 C13 O14 110.24(17) . . ?
C17 C13 C12 134.62(17) . . ?
O14 C13 C12 115.09(17) . . ?
N26 C25 C24 116.23(13) . . ?
N26 C25 H25A 108.2 . . ?
C24 C25 H25A 108.2 . . ?
N26 C25 H25B 108.2 . . ?
C24 C25 H25B 108.2 . . ?
H25A C25 H25B 107.4 . . ?
C76 C75 O74 111.25(15) . . ?
C76 C75 H75 124.4 . . ?
O74 C75 H75 124.4 . . ?
C33 C37 C36 106.66(17) . . ?
C33 C37 H37 126.7 . . ?
C36 C37 H37 126.7 . . ?
C13 C17 C16 106.01(19) . . ?
C13 C17 H17 127 . . ?
C16 C17 H17 127 . . ?
C75 C76 C77 106.00(16) . . ?
C75 C76 H76 127 . . ?
C77 C76 H76 127 . . ?
C36 C35 O34 111.06(17) . . ?
C36 C35 H35 124.5 . . ?
O34 C35 H35 124.5 . . ?
C35 C36 C37 106.51(16) . . ?
C35 C36 H36 126.7 . . ?
C37 C36 H36 126.7 . . ?
C15 C16 C17 106.8(2) . . ?
C15 C16 H16 126.6 . . ?
C17 C16 H16 126.6 . . ?
C16 C15 O14 110.87(18) . . ?
C16 C15 H15 124.6 . . ?
O14 C15 H15 124.6 . . ?
N26 C27 C28 117.88(14) . . ?
N26 C27 C29 120.06(14) . . ?
C28 C27 C29 60.25(12) . . ?
N26 C27 H27 115.8 . . ?
C28 C27 H27 115.8 . . ?
C29 C27 H27 115.8 . . ?
C27 C29 C28 59.70(12) . . ?
C27 C29 H29A 117.8 . . ?
C28 C29 H29A 117.8 . . ?
C27 C29 H29B 117.8 . . ?
C28 C29 H29B 117.8 . . ?
H29A C29 H29B 114.9 . . ?
N66 C67 C69 118.40(15) . . ?
N66 C67 C68 115.38(15) . . ?
C69 C67 C68 59.80(12) . . ?
N66 C67 H67 117 . . ?
C69 C67 H67 117 . . ?
C68 C67 H67 117 . . ?
C68 C69 C67 60.29(12) . . ?
C68 C69 H69A 117.7 . . ?
C67 C69 H69A 117.7 . . ?
C68 C69 H69B 117.7 . . ?
C67 C69 H69B 117.7 . . ?
H69A C69 H69B 114.9 . . ?
C27 C28 C29 60.05(11) . . ?
C27 C28 H28A 117.8 . . ?
C29 C28 H28A 117.8 . . ?
C27 C28 H28B 117.8 . . ?
C29 C28 H28B 117.8 . . ?
H28A C28 H28B 114.9 . . ?
C69 C68 C67 59.91(12) . . ?
C69 C68 H68A 117.8 . . ?
C67 C68 H68A 117.8 . . ?
C69 C68 H68B 117.8 . . ?
C67 C68 H68B 117.8 . . ?
H68A C68 H68B 114.9 . . ?
C1M O1M D1 101.1(15) . . ?
C2M O2M D2 110.6(14) . . ?
C3M O3M D3 111.0(19) . . ?
O2M C2M D2A 108.2(14) . . ?
O2M C2M D2C 108.6(15) . . ?
D2A C2M D2C 111(2) . . ?
O2M C2M D2B 109.1(14) . . ?
D2A C2M D2B 110.5(19) . . ?
D2C C2M D2B 109(2) . . ?
O1M C1M D1B 111.0(14) . . ?
O1M C1M D1C 108.1(16) . . ?
D1B C1M D1C 111(2) . . ?
O1M C1M D1A 111.0(17) . . ?
D1B C1M D1A 110(2) . . ?
D1C C1M D1A 105(2) . . ?
O3M C3M D3A 109.2(13) . . ?
O3M C3M D3B 114.7(16) . . ?
D3A C3M D3B 106(2) . . ?
O3M C3M D3C 109.3(17) . . ?
D3A C3M D3C 109(2) . . ?
D3B C3M D3C 108(2) . . ?

loop_
_geom_bond_atom_site_label_1
_geom_bond_atom_site_label_2
_geom_bond_distance
_geom_bond_site_symmetry_2
_geom_bond_publ_flag
O64 C64 1.2311(18) . ?
O4 C4 1.2368(18) . ?
O70 C70 1.2346(19) . ?
O54 C55 1.3704(19) . ?
O54 C53 1.3711(19) . ?
O44 C44 1.2382(18) . ?
O24 C24 1.2401(19) . ?
O50 C50 1.2432(19) . ?
O74 C75 1.367(2) . ?
O74 C73 1.376(2) . ?
N63 C64 1.3384(19) . ?
N63 C62 1.4588(18) . ?
N63 H63 0.84(2) . ?
N43 C44 1.3333(19) . ?
N43 C42 1.4522(18) . ?
N43 H43 0.79(2) . ?
N66 C70 1.3712(19) . ?
N66 C67 1.439(2) . ?
N66 C65 1.4546(18) . ?
O30 C30 1.231(2) . ?
O34 C33 1.365(2) . ?
O34 C35 1.372(2) . ?
N23 C24 1.336(2) . ?
N23 C22 1.457(2) . ?
N23 H23 0.88(2) . ?
N6 C10 1.369(2) . ?
N6 C7 1.448(2) . ?
N6 C5 1.455(2) . ?
N3 C4 1.341(2) . ?
N3 C2 1.4513(19) . ?
N3 H3 0.85(2) . ?
N46 C50 1.363(2) . ?
N46 C47 1.4533(19) . ?
N46 C45 1.4600(19) . ?
N26 C30 1.372(2) . ?
N26 C27 1.445(2) . ?
N26 C25 1.468(2) . ?
O10 C10 1.235(2) . ?
O14 C15 1.362(3) . ?
O14 C13 1.383(2) . ?
C64 C65 1.5317(19) . ?
C70 C71 1.482(2) . ?
C52 C51 1.336(2) . ?
C52 C53 1.434(2) . ?
C52 H52 0.95 . ?
C51 C50 1.473(2) . ?
C51 H51 0.95 . ?
C53 C57 1.362(2) . ?
C1 C2 1.540(2) . ?
C1 C22 1.5410(19) . ?
C1 C42 1.5411(19) . ?
C1 C62 1.541(2) . ?
C2 H2A 0.99 . ?
C2 H2B 0.99 . ?
C71 C72 1.339(2) . ?
C71 H71 0.95 . ?
C22 H22A 0.99 . ?
C22 H22B 0.99 . ?
C42 H42A 0.99 . ?
C42 H42B 0.99 . ?
C44 C45 1.520(2) . ?
C62 H62A 0.99 . ?
C62 H62B 0.99 . ?
C4 C5 1.516(2) . ?
C7 C9 1.502(2) . ?
C7 C8 1.503(2) . ?
C7 H7 1 . ?
C73 C77 1.355(2) . ?
C73 C72 1.434(2) . ?
C77 C76 1.421(2) . ?
C77 H77 0.95 . ?
C24 C25 1.519(2) . ?
C47 C48 1.500(2) . ?
C47 C49 1.503(2) . ?
C47 H47 1 . ?
C72 H72 0.95 . ?
C55 C56 1.347(3) . ?
C55 H55 0.95 . ?
C11 C12 1.336(2) . ?
C11 C10 1.480(2) . ?
C11 H11 0.95 . ?
C45 H45A 0.99 . ?
C45 H45B 0.99 . ?
C65 H65A 0.99 . ?
C65 H65B 0.99 . ?
C49 C48 1.501(2) . ?
C49 H49A 0.99 . ?
C49 H49B 0.99 . ?
C48 H48A 0.99 . ?
C48 H48B 0.99 . ?
C33 C37 1.365(3) . ?
C33 C32 1.436(2) . ?
C9 C8 1.495(2) . ?
C9 H9A 0.99 . ?
C9 H9B 0.99 . ?
C31 C32 1.341(3) . ?
C31 C30 1.482(2) . ?
C31 H31 0.95 . ?
C8 H8A 0.99 . ?
C8 H8B 0.99 . ?
C57 C56 1.422(2) . ?
C57 H57 0.95 . ?
C32 H32 0.95 . ?
C56 H56 0.95 . ?
C5 H5A 0.99 . ?
C5 H5B 0.99 . ?
C12 C13 1.440(3) . ?
C12 H12 0.95 . ?
C13 C17 1.347(3) . ?
C25 H25A 0.99 . ?
C25 H25B 0.99 . ?
C75 C76 1.343(3) . ?
C75 H75 0.95 . ?
C37 C36 1.413(3) . ?
C37 H37 0.95 . ?
C17 C16 1.434(3) . ?
C17 H17 0.95 . ?
C76 H76 0.95 . ?
C35 C36 1.337(3) . ?
C35 H35 0.95 . ?
C36 H36 0.95 . ?
C16 C15 1.337(4) . ?
C16 H16 0.95 . ?
C15 H15 0.95 . ?
C27 C28 1.494(2) . ?
C27 C29 1.499(2) . ?
C27 H27 1 . ?
C29 C28 1.502(3) . ?
C29 H29A 0.99 . ?
C29 H29B 0.99 . ?
C67 C69 1.499(2) . ?
C67 C68 1.505(3) . ?
C67 H67 1 . ?
C69 C68 1.498(3) . ?
C69 H69A 0.99 . ?
C69 H69B 0.99 . ?
C28 H28A 0.99 . ?
C28 H28B 0.99 . ?
C68 H68A 0.99 . ?
C68 H68B 0.99 . ?
O1M C1M 1.410(2) . ?
O1M D1 1.08(3) . ?
O2M C2M 1.426(2) . ?
O2M D2 1.15(3) . ?
O3M C3M 1.401(3) . ?
O3M D3 1.08(4) . ?
C2M D2A 1.05(3) . ?
C2M D2C 1.05(3) . ?
C2M D2B 1.05(3) . ?
C1M D1B 1.06(3) . ?
C1M D1C 1.04(3) . ?
C1M D1A 1.11(3) . ?
C3M D3A 1.06(2) . ?
C3M D3B 1.06(3) . ?
C3M D3C 1.09(3) . ?

loop_
_geom_torsion_atom_site_label_1
_geom_torsion_atom_site_label_2
_geom_torsion_atom_site_label_3
_geom_torsion_atom_site_label_4
_geom_torsion
_geom_torsion_site_symmetry_1
_geom_torsion_site_symmetry_2
_geom_torsion_site_symmetry_3
_geom_torsion_site_symmetry_4
_geom_torsion_publ_flag
C62 N63 C64 O64 -1.5(2) . . . . ?
C62 N63 C64 C65 177.98(13) . . . . ?
C67 N66 C70 O70 175.37(14) . . . . ?
C65 N66 C70 O70 21.14(19) . . . . ?
C67 N66 C70 C71 -4.9(2) . . . . ?
C65 N66 C70 C71 -159.17(13) . . . . ?
C53 C52 C51 C50 -175.36(14) . . . . ?
C47 N46 C50 O50 174.81(14) . . . . ?
C45 N46 C50 O50 5.2(2) . . . . ?
C47 N46 C50 C51 -3.6(2) . . . . ?
C45 N46 C50 C51 -173.19(12) . . . . ?
C52 C51 C50 O50 -2.8(2) . . . . ?
C52 C51 C50 N46 175.62(14) . . . . ?
C55 O54 C53 C57 -0.03(17) . . . . ?
C55 O54 C53 C52 178.45(14) . . . . ?
C51 C52 C53 C57 178.04(17) . . . . ?
C51 C52 C53 O54 0.0(2) . . . . ?
C4 N3 C2 C1 94.45(17) . . . . ?
C22 C1 C2 N3 59.70(16) . . . . ?
C42 C1 C2 N3 -179.36(12) . . . . ?
C62 C1 C2 N3 -59.25(16) . . . . ?
O70 C70 C71 C72 6.2(2) . . . . ?
N66 C70 C71 C72 -173.44(14) . . . . ?
C24 N23 C22 C1 -91.93(17) . . . . ?
C2 C1 C22 N23 63.02(16) . . . . ?
C42 C1 C22 N23 -55.10(16) . . . . ?
C62 C1 C22 N23 -176.34(12) . . . . ?
C44 N43 C42 C1 94.34(17) . . . . ?
C2 C1 C42 N43 175.38(12) . . . . ?
C22 C1 C42 N43 -63.13(16) . . . . ?
C62 C1 C42 N43 55.85(16) . . . . ?
C42 N43 C44 O44 5.3(2) . . . . ?
C42 N43 C44 C45 -176.98(13) . . . . ?
C64 N63 C62 C1 -98.88(16) . . . . ?
C2 C1 C62 N63 -61.42(15) . . . . ?
C22 C1 C62 N63 176.89(12) . . . . ?
C42 C1 C62 N63 55.71(16) . . . . ?
C2 N3 C4 O4 0.6(2) . . . . ?
C2 N3 C4 C5 178.17(14) . . . . ?
C10 N6 C7 C9 -73.1(2) . . . . ?
C5 N6 C7 C9 122.61(16) . . . . ?
C10 N6 C7 C8 -141.52(16) . . . . ?
C5 N6 C7 C8 54.2(2) . . . . ?
C75 O74 C73 C77 -0.52(19) . . . . ?
C75 O74 C73 C72 175.43(15) . . . . ?
O74 C73 C77 C76 0.2(2) . . . . ?
C72 C73 C77 C76 -175.06(17) . . . . ?
C22 N23 C24 O24 -1.4(2) . . . . ?
C22 N23 C24 C25 175.64(14) . . . . ?
C50 N46 C47 C48 138.57(15) . . . . ?
C45 N46 C47 C48 -51.92(19) . . . . ?
C50 N46 C47 C49 68.99(19) . . . . ?
C45 N46 C47 C49 -121.50(15) . . . . ?
C70 C71 C72 C73 -174.01(14) . . . . ?
C77 C73 C72 C71 174.95(18) . . . . ?
O74 C73 C72 C71 0.0(2) . . . . ?
C53 O54 C55 C56 -0.02(18) . . . . ?
C50 N46 C45 C44 75.91(17) . . . . ?
C47 N46 C45 C44 -94.17(16) . . . . ?
O44 C44 C45 N46 -173.60(13) . . . . ?
N43 C44 C45 N46 8.5(2) . . . . ?
C70 N66 C65 C64 68.29(16) . . . . ?
C67 N66 C65 C64 -87.60(15) . . . . ?
O64 C64 C65 N66 -7.0(2) . . . . ?
N63 C64 C65 N66 173.46(12) . . . . ?
N46 C47 C49 C48 107.40(16) . . . . ?
N46 C47 C48 C49 -109.62(15) . . . . ?
C35 O34 C33 C37 0.1(2) . . . . ?
C35 O34 C33 C32 -176.51(16) . . . . ?
N6 C7 C9 C8 -106.89(16) . . . . ?
N6 C7 C8 C9 108.29(16) . . . . ?
C7 N6 C10 O10 -176.09(15) . . . . ?
C5 N6 C10 O10 -11.4(2) . . . . ?
C7 N6 C10 C11 4.0(2) . . . . ?
C5 N6 C10 C11 168.62(14) . . . . ?
C12 C11 C10 O10 15.4(2) . . . . ?
C12 C11 C10 N6 -164.63(15) . . . . ?
O54 C53 C57 C56 0.07(19) . . . . ?
C52 C53 C57 C56 -178.15(16) . . . . ?
C27 N26 C30 O30 -171.39(15) . . . . ?
C25 N26 C30 O30 -14.4(2) . . . . ?
C27 N26 C30 C31 7.8(2) . . . . ?
C25 N26 C30 C31 164.84(14) . . . . ?
C32 C31 C30 O30 -2.5(3) . . . . ?
C32 C31 C30 N26 178.28(16) . . . . ?
C30 C31 C32 C33 174.56(16) . . . . ?
O34 C33 C32 C31 -0.9(3) . . . . ?
C37 C33 C32 C31 -176.62(19) . . . . ?
O54 C55 C56 C57 0.06(19) . . . . ?
C53 C57 C56 C55 -0.08(19) . . . . ?
C10 N6 C5 C4 79.00(19) . . . . ?
C7 N6 C5 C4 -115.59(16) . . . . ?
O4 C4 C5 N6 -165.22(15) . . . . ?
N3 C4 C5 N6 17.1(2) . . . . ?
C10 C11 C12 C13 -177.98(15) . . . . ?
C15 O14 C13 C17 0.4(2) . . . . ?
C15 O14 C13 C12 -177.23(15) . . . . ?
C11 C12 C13 C17 4.1(3) . . . . ?
C11 C12 C13 O14 -178.96(16) . . . . ?
C30 N26 C25 C24 79.97(18) . . . . ?
C27 N26 C25 C24 -121.51(16) . . . . ?
O24 C24 C25 N26 -167.09(14) . . . . ?
N23 C24 C25 N26 15.7(2) . . . . ?
C73 O74 C75 C76 0.7(2) . . . . ?
O34 C33 C37 C36 -0.3(2) . . . . ?
C32 C33 C37 C36 175.73(19) . . . . ?
O14 C13 C17 C16 -0.7(2) . . . . ?
C12 C13 C17 C16 176.31(19) . . . . ?
O74 C75 C76 C77 -0.5(2) . . . . ?
C73 C77 C76 C75 0.2(2) . . . . ?
C33 O34 C35 C36 0.1(2) . . . . ?
O34 C35 C36 C37 -0.3(2) . . . . ?
C33 C37 C36 C35 0.3(2) . . . . ?
C13 C17 C16 C15 0.7(2) . . . . ?
C17 C16 C15 O14 -0.5(2) . . . . ?
C13 O14 C15 C16 0.1(2) . . . . ?
C30 N26 C27 C28 -144.12(16) . . . . ?
C25 N26 C27 C28 59.4(2) . . . . ?
C30 N26 C27 C29 -74.1(2) . . . . ?
C25 N26 C27 C29 129.35(16) . . . . ?
N26 C27 C29 C28 -106.95(17) . . . . ?
C70 N66 C67 C69 72.0(2) . . . . ?
C65 N66 C67 C69 -134.03(15) . . . . ?
C70 N66 C67 C68 139.93(15) . . . . ?
C65 N66 C67 C68 -66.14(18) . . . . ?
N66 C67 C69 C68 104.43(18) . . . . ?
N26 C27 C28 C29 110.51(17) . . . . ?
N66 C67 C68 C69 -109.45(17) . . . . ?
